data_4316580
loop_
_publ_author_name
'Bo-Sian Du'
'Chen-Huey Lin'
'Yun Chi'
'Jui-Yi Hung'
'Min-Wen Chung'
'Tsung-Yi Lin'
'Gene-Hsiang Lee'
'Ken-Tsung Wong'
'Pi-Tai Chou'
'Wen-Yi Hung'
'Hao-Chih Chiu'

_publ_section_title
;
 Diphenyl(1-naphthyl)phosphine Ancillary for Assembling of Red and
 Orange-Emitting Ir(III) Based Phosphors; Strategic Synthesis,
 Photophysics, and Organic Light-Emitting Diode Fabrication
;
_journal_name_full 'Inorganic Chemistry'
_journal_page_first 8713
_journal_page_last 8723
_journal_paper_doi 10.1021/ic100935b
_journal_volume 49
_journal_year 2010
_chemical_formula_sum 'C45 H32 Cl2 F2 Ir N2 P'
_chemical_formula_weight 932.80
_chemical_name_systematic
; 
 ? 
;
_space_group_IT_number 2
_symmetry_cell_setting triclinic
_symmetry_space_group_name_Hall '-P 1'
_symmetry_space_group_name_H-M 'P -1'
_atom_sites_solution_hydrogens geom
_atom_sites_solution_primary direct
_atom_sites_solution_secondary difmap
_audit_creation_method SHELXL-97
_cell_angle_alpha 87.351(1)
_cell_angle_beta 77.387(1)
_cell_angle_gamma 71.201(1)
_cell_formula_units_Z 2
_cell_length_a 9.4505(6)
_cell_length_b 12.3390(8)
_cell_length_c 17.2315(11)
_cell_measurement_reflns_used 5111
_cell_measurement_temperature 150(2)
_cell_measurement_theta_max 27.41
_cell_measurement_theta_min 2.33
_cell_volume 1855.6(2)
_computing_cell_refinement 'Bruker SAINT'
_computing_data_collection 'Bruker SMART'
_computing_data_reduction 'Bruker SAINT'
_computing_molecular_graphics 'Bruker SHELXTL'
_computing_publication_material 'Bruker SHELXTL'
_computing_structure_refinement 'SHELXL-97 (Sheldrick, 1997)'
_computing_structure_solution 'SHELXS-97 (Sheldrick, 1990)'
_diffrn_ambient_temperature 150(2)
_diffrn_measured_fraction_theta_full 0.997
_diffrn_measured_fraction_theta_max 0.997
_diffrn_measurement_device_type 'BRUKER SMART APEXCCD area detector'
_diffrn_measurement_method 'omega scans'
_diffrn_radiation_monochromator graphite
_diffrn_radiation_source 'fine-focus sealed tube'
_diffrn_radiation_type MoK\a
_diffrn_radiation_wavelength 0.71073
_diffrn_reflns_av_R_equivalents 0.0299
_diffrn_reflns_av_sigmaI/netI 0.0362
_diffrn_reflns_limit_h_max 12
_diffrn_reflns_limit_h_min -12
_diffrn_reflns_limit_k_max 16
_diffrn_reflns_limit_k_min -16
_diffrn_reflns_limit_l_max 22
_diffrn_reflns_limit_l_min -22
_diffrn_reflns_number 24029
_diffrn_reflns_theta_full 27.50
_diffrn_reflns_theta_max 27.50
_diffrn_reflns_theta_min 1.21
_exptl_absorpt_coefficient_mu 3.831
_exptl_absorpt_correction_T_max 0.4861
_exptl_absorpt_correction_T_min 0.4476
_exptl_absorpt_correction_type multi-scan
_exptl_crystal_colour yellow
_exptl_crystal_density_diffrn 1.669
_exptl_crystal_density_meas ?
_exptl_crystal_density_method 'not measured'
_exptl_crystal_description block
_exptl_crystal_F_000 920
_exptl_crystal_size_max 0.25
_exptl_crystal_size_mid 0.22
_exptl_crystal_size_min 0.22
_refine_diff_density_max 1.169
_refine_diff_density_min -0.905
_refine_diff_density_rms 0.102
_refine_ls_extinction_method none
_refine_ls_goodness_of_fit_ref 1.059
_refine_ls_hydrogen_treatment constr
_refine_ls_matrix_type full
_refine_ls_number_parameters 478
_refine_ls_number_reflns 8493
_refine_ls_number_restraints 0
_refine_ls_restrained_S_all 1.059
_refine_ls_R_factor_all 0.0279
_refine_ls_R_factor_gt 0.0255
_refine_ls_shift/su_max 0.005
_refine_ls_shift/su_mean 0.000
_refine_ls_structure_factor_coef Fsqd
_refine_ls_weighting_details 'calc w=1/[\s^2^(Fo^2^)+(0.0273P)^2^+1.5336P] where P=(Fo^2^+2Fc^2^)/3'
_refine_ls_weighting_scheme calc
_refine_ls_wR_factor_gt 0.0578
_refine_ls_wR_factor_ref 0.0624
_reflns_number_gt 8009
_reflns_number_total 8493
_reflns_threshold_expression >2sigma(I)
_cod_data_source_file ic100935b_si_001_5.cif
_cod_data_source_block 4c
_cod_depositor_comments
;
The following automatic conversions were performed:

'_symmetry_cell_setting' value 'Triclinic' changed to 'triclinic'
according to the built-in table from CIF Core dictionary named
'cif_core.dic' version 2.4.1 from 2010-06-29.

Automatic conversion script
Id: cif_fix_values 1646 2011-03-28 12:23:43Z adriana 

The following automatic conversions were performed:

'_exptl_crystal_density_meas' value 'not_measured' was changed to '?'
- the value is perceived as not measured.

Automatic conversion script
Id: cif_fix_values 3008 2015-01-20 13:52:24Z robertas 
;
_cod_database_code 4316580

loop_
_symmetry_equiv_pos_as_xyz
'x, y, z'
'-x, -y, -z'

loop_
_atom_site_label
_atom_site_type_symbol
_atom_site_fract_x
_atom_site_fract_y
_atom_site_fract_z
_atom_site_U_iso_or_equiv
_atom_site_adp_type
_atom_site_occupancy
_atom_site_symmetry_multiplicity
_atom_site_calc_flag
_atom_site_refinement_flags
_atom_site_disorder_assembly
_atom_site_disorder_group
Ir1 Ir 0.469442(12) 0.294520(9) 0.293955(6) 0.01728(4) Uani 1 1 d . . .
P1 P 0.59473(8) 0.22740(6) 0.17074(4) 0.01723(15) Uani 1 1 d . . .
N1 N 0.3410(3) 0.3724(2) 0.40434(15) 0.0219(5) Uani 1 1 d . . .
N2 N 0.4014(3) 0.1447(2) 0.31912(15) 0.0245(6) Uani 1 1 d . . .
C1 C 0.5238(3) 0.4405(2) 0.28781(17) 0.0187(6) Uani 1 1 d . . .
C2 C 0.6091(3) 0.4836(2) 0.22381(17) 0.0189(6) Uani 1 1 d . . .
H2 H 0.6479 0.4425 0.1743 0.023 Uiso 1 1 calc R . .
C3 C 0.6363(3) 0.5844(3) 0.23250(19) 0.0224(6) Uani 1 1 d . . .
C4 C 0.5834(4) 0.6510(3) 0.3012(2) 0.0283(7) Uani 1 1 d . . .
H4 H 0.6072 0.7194 0.3053 0.034 Uiso 1 1 calc R . .
C5 C 0.4935(4) 0.6133(3) 0.3640(2) 0.0280(7) Uani 1 1 d . . .
H5 H 0.4524 0.6576 0.4122 0.034 Uiso 1 1 calc R . .
C6 C 0.4623(3) 0.5109(3) 0.35777(18) 0.0221(6) Uani 1 1 d . . .
C7 C 0.3619(4) 0.4722(3) 0.42121(18) 0.0236(6) Uani 1 1 d . . .
C8 C 0.2865(4) 0.5296(3) 0.4944(2) 0.0325(8) Uani 1 1 d . . .
H8 H 0.3013 0.5991 0.5062 0.039 Uiso 1 1 calc R . .
C9 C 0.1909(4) 0.4856(3) 0.5492(2) 0.0371(8) Uani 1 1 d . . .
H9 H 0.1403 0.5239 0.5991 0.044 Uiso 1 1 calc R . .
C10 C 0.1699(4) 0.3854(3) 0.5307(2) 0.0363(8) Uani 1 1 d . . .
H10 H 0.1036 0.3540 0.5674 0.044 Uiso 1 1 calc R . .
C11 C 0.2461(4) 0.3312(3) 0.4586(2) 0.0303(7) Uani 1 1 d . . .
H11 H 0.2314 0.2618 0.4464 0.036 Uiso 1 1 calc R . .
C12 C 0.6328(3) 0.1965(3) 0.35479(17) 0.0224(6) Uani 1 1 d . . .
C13 C 0.7490(4) 0.2259(3) 0.37839(18) 0.0263(7) Uani 1 1 d . . .
H13 H 0.7629 0.2978 0.3645 0.032 Uiso 1 1 calc R . .
C14 C 0.8430(4) 0.1507(3) 0.4217(2) 0.0354(8) Uani 1 1 d . . .
C15 C 0.8326(5) 0.0437(4) 0.4423(2) 0.0452(10) Uani 1 1 d . . .
H15 H 0.9020 -0.0073 0.4703 0.054 Uiso 1 1 calc R . .
C16 C 0.7187(5) 0.0136(3) 0.4209(2) 0.0398(9) Uani 1 1 d . . .
H16 H 0.7079 -0.0592 0.4347 0.048 Uiso 1 1 calc R . .
C17 C 0.6181(4) 0.0888(3) 0.37900(18) 0.0269(7) Uani 1 1 d . . .
C18 C 0.4893(4) 0.0619(3) 0.35885(18) 0.0273(7) Uani 1 1 d . . .
C19 C 0.4523(5) -0.0383(3) 0.3780(2) 0.0385(9) Uani 1 1 d . . .
H19 H 0.5130 -0.0961 0.4063 0.046 Uiso 1 1 calc R . .
C20 C 0.3286(5) -0.0537(3) 0.3562(2) 0.0449(10) Uani 1 1 d . . .
H20 H 0.3039 -0.1221 0.3691 0.054 Uiso 1 1 calc R . .
C21 C 0.2402(5) 0.0310(3) 0.3152(2) 0.0395(9) Uani 1 1 d . . .
H21 H 0.1544 0.0219 0.2994 0.047 Uiso 1 1 calc R . .
C22 C 0.2800(4) 0.1289(3) 0.2980(2) 0.0309(7) Uani 1 1 d . . .
H22 H 0.2195 0.1876 0.2702 0.037 Uiso 1 1 calc R . .
C23 C 0.2966(3) 0.3842(3) 0.23357(18) 0.0217(6) Uani 1 1 d . . .
C24 C 0.1483(4) 0.4472(3) 0.2688(2) 0.0286(7) Uani 1 1 d . . .
H24 H 0.1163 0.4451 0.3249 0.034 Uiso 1 1 calc R . .
C25 C 0.0418(4) 0.5150(3) 0.2253(2) 0.0351(8) Uani 1 1 d . . .
H25 H -0.0592 0.5559 0.2526 0.042 Uiso 1 1 calc R . .
C26 C 0.0822(4) 0.5223(3) 0.1448(2) 0.0329(8) Uani 1 1 d . . .
H26 H 0.0105 0.5697 0.1164 0.040 Uiso 1 1 calc R . .
C27 C 0.2313(4) 0.4592(3) 0.10352(19) 0.0248(6) Uani 1 1 d . . .
C28 C 0.2800(4) 0.4629(3) 0.0199(2) 0.0278(7) Uani 1 1 d . . .
H28 H 0.2108 0.5092 -0.0101 0.033 Uiso 1 1 calc R . .
C29 C 0.4242(4) 0.4013(3) -0.01805(19) 0.0277(7) Uani 1 1 d . . .
H29 H 0.4551 0.4064 -0.0740 0.033 Uiso 1 1 calc R . .
C30 C 0.5282(4) 0.3299(3) 0.02497(18) 0.0240(6) Uani 1 1 d . . .
H30 H 0.6282 0.2863 -0.0021 0.029 Uiso 1 1 calc R . .
C31 C 0.4845(3) 0.3236(2) 0.10605(18) 0.0194(6) Uani 1 1 d . . .
C32 C 0.3363(3) 0.3896(2) 0.14819(18) 0.0208(6) Uani 1 1 d . . .
C33 C 0.5868(3) 0.0869(3) 0.14763(17) 0.0193(6) Uani 1 1 d . . .
C34 C 0.6896(4) -0.0107(3) 0.17217(19) 0.0248(6) Uani 1 1 d . . .
H34 H 0.7662 -0.0034 0.1973 0.030 Uiso 1 1 calc R . .
C35 C 0.6802(4) -0.1182(3) 0.1600(2) 0.0301(7) Uani 1 1 d . . .
H35 H 0.7510 -0.1844 0.1764 0.036 Uiso 1 1 calc R . .
C36 C 0.5677(4) -0.1291(3) 0.1241(2) 0.0327(8) Uani 1 1 d . . .
H36 H 0.5611 -0.2028 0.1158 0.039 Uiso 1 1 calc R . .
C37 C 0.4654(4) -0.0328(3) 0.1004(2) 0.0349(8) Uani 1 1 d . . .
H37 H 0.3880 -0.0403 0.0760 0.042 Uiso 1 1 calc R . .
C38 C 0.4747(4) 0.0749(3) 0.1121(2) 0.0275(7) Uani 1 1 d . . .
H38 H 0.4037 0.1408 0.0956 0.033 Uiso 1 1 calc R . .
C39 C 0.7961(3) 0.2098(2) 0.12914(17) 0.0197(6) Uani 1 1 d . . .
C40 C 0.8655(4) 0.1564(3) 0.05414(19) 0.0254(7) Uani 1 1 d . . .
H40 H 0.8102 0.1235 0.0277 0.030 Uiso 1 1 calc R . .
C41 C 1.0128(4) 0.1510(3) 0.0183(2) 0.0335(8) Uani 1 1 d . . .
H41 H 1.0580 0.1156 -0.0329 0.040 Uiso 1 1 calc R . .
C42 C 1.0958(4) 0.1973(3) 0.0569(2) 0.0348(8) Uani 1 1 d . . .
H42 H 1.1965 0.1955 0.0314 0.042 Uiso 1 1 calc R . .
C43 C 1.0319(4) 0.2458(3) 0.1322(2) 0.0314(7) Uani 1 1 d . . .
H43 H 1.0897 0.2755 0.1591 0.038 Uiso 1 1 calc R . .
C44 C 0.8827(4) 0.2514(3) 0.16888(19) 0.0236(6) Uani 1 1 d . . .
H44 H 0.8398 0.2837 0.2211 0.028 Uiso 1 1 calc R . .
F1 F 0.7240(2) 0.61984(15) 0.16911(11) 0.0267(4) Uani 1 1 d . . .
F2 F 0.9532(3) 0.1840(2) 0.44526(14) 0.0480(6) Uani 1 1 d . . .
C45 C 0.2146(5) 0.7262(4) 0.2372(3) 0.0513(11) Uani 1 1 d . . .
H45A H 0.3181 0.7265 0.2398 0.062 Uiso 1 1 calc R . .
H45B H 0.2226 0.6474 0.2227 0.062 Uiso 1 1 calc R . .
Cl1 Cl 0.09263(16) 0.76475(12) 0.33111(8) 0.0703(4) Uani 1 1 d . . .
Cl2 Cl 0.14955(19) 0.81885(16) 0.16405(9) 0.0869(5) Uani 1 1 d . . .

loop_
_atom_site_aniso_label
_atom_site_aniso_U_11
_atom_site_aniso_U_22
_atom_site_aniso_U_33
_atom_site_aniso_U_23
_atom_site_aniso_U_13
_atom_site_aniso_U_12
Ir1 0.01850(6) 0.01681(6) 0.01629(6) -0.00004(4) -0.00293(4) -0.00578(4)
P1 0.0175(4) 0.0158(3) 0.0185(4) -0.0007(3) -0.0039(3) -0.0055(3)
N1 0.0189(12) 0.0260(13) 0.0193(12) -0.0005(10) -0.0020(10) -0.0062(10)
N2 0.0270(14) 0.0257(14) 0.0194(13) -0.0007(10) 0.0029(11) -0.0115(11)
C1 0.0161(13) 0.0196(14) 0.0203(14) 0.0006(11) -0.0067(11) -0.0036(11)
C2 0.0186(14) 0.0166(14) 0.0192(14) -0.0009(11) -0.0048(11) -0.0018(11)
C3 0.0198(15) 0.0211(15) 0.0262(16) 0.0038(12) -0.0071(12) -0.0052(12)
C4 0.0301(17) 0.0212(15) 0.0358(18) -0.0041(13) -0.0092(14) -0.0092(13)
C5 0.0309(17) 0.0237(16) 0.0296(17) -0.0093(13) -0.0084(14) -0.0063(13)
C6 0.0225(15) 0.0222(15) 0.0210(15) -0.0026(12) -0.0064(12) -0.0048(12)
C7 0.0221(15) 0.0268(16) 0.0210(15) -0.0024(12) -0.0052(12) -0.0058(12)
C8 0.0309(18) 0.0368(19) 0.0276(17) -0.0094(15) -0.0021(14) -0.0092(15)
C9 0.0343(19) 0.048(2) 0.0225(17) -0.0097(15) 0.0028(14) -0.0089(17)
C10 0.0335(19) 0.048(2) 0.0245(17) 0.0016(15) 0.0029(14) -0.0144(17)
C11 0.0294(17) 0.0338(18) 0.0271(17) 0.0003(14) -0.0022(14) -0.0118(15)
C12 0.0233(15) 0.0240(15) 0.0149(14) -0.0029(11) -0.0001(11) -0.0029(12)
C13 0.0277(16) 0.0272(16) 0.0200(15) -0.0038(13) -0.0058(13) -0.0026(13)
C14 0.0282(18) 0.046(2) 0.0260(17) -0.0064(15) -0.0095(14) 0.0005(16)
C15 0.045(2) 0.044(2) 0.035(2) 0.0065(17) -0.0166(18) 0.0053(18)
C16 0.050(2) 0.0283(18) 0.0320(19) 0.0099(15) -0.0099(17) -0.0010(17)
C17 0.0320(17) 0.0248(16) 0.0176(15) 0.0030(12) -0.0019(13) -0.0033(13)
C18 0.0347(18) 0.0236(16) 0.0190(15) -0.0014(12) 0.0042(13) -0.0092(14)
C19 0.051(2) 0.0240(17) 0.035(2) 0.0026(15) 0.0042(17) -0.0124(16)
C20 0.061(3) 0.0300(19) 0.042(2) -0.0081(17) 0.0136(19) -0.0273(19)
C21 0.042(2) 0.039(2) 0.041(2) -0.0098(17) 0.0055(17) -0.0247(18)
C22 0.0342(19) 0.0331(18) 0.0285(17) -0.0014(14) -0.0034(14) -0.0170(15)
C23 0.0179(14) 0.0237(15) 0.0244(15) -0.0012(12) -0.0051(12) -0.0072(12)
C24 0.0201(15) 0.0378(19) 0.0255(16) -0.0036(14) -0.0038(13) -0.0061(14)
C25 0.0177(16) 0.042(2) 0.039(2) -0.0038(16) -0.0056(14) 0.0003(14)
C26 0.0247(17) 0.0366(19) 0.0368(19) 0.0012(15) -0.0154(15) -0.0032(14)
C27 0.0237(16) 0.0254(16) 0.0286(16) 0.0000(13) -0.0102(13) -0.0093(13)
C28 0.0341(18) 0.0264(16) 0.0277(17) 0.0051(13) -0.0154(14) -0.0108(14)
C29 0.0372(19) 0.0276(17) 0.0219(16) 0.0054(13) -0.0109(14) -0.0130(14)
C30 0.0269(16) 0.0226(15) 0.0226(15) -0.0006(12) -0.0030(13) -0.0095(13)
C31 0.0208(14) 0.0175(14) 0.0226(15) 0.0017(11) -0.0076(12) -0.0079(11)
C32 0.0220(15) 0.0193(14) 0.0245(15) -0.0003(12) -0.0082(12) -0.0092(12)
C33 0.0228(15) 0.0210(14) 0.0146(13) -0.0017(11) -0.0012(11) -0.0091(12)
C34 0.0256(16) 0.0226(15) 0.0247(16) -0.0003(12) -0.0034(13) -0.0068(13)
C35 0.0357(19) 0.0188(15) 0.0305(18) 0.0009(13) -0.0025(14) -0.0044(14)
C36 0.048(2) 0.0218(16) 0.0299(18) -0.0028(13) -0.0025(16) -0.0170(15)
C37 0.045(2) 0.0339(19) 0.0348(19) -0.0002(15) -0.0126(16) -0.0214(17)
C38 0.0328(18) 0.0230(16) 0.0301(17) 0.0006(13) -0.0120(14) -0.0101(14)
C39 0.0176(14) 0.0195(14) 0.0209(14) 0.0000(11) -0.0021(11) -0.0056(11)
C40 0.0239(16) 0.0260(16) 0.0253(16) -0.0046(13) -0.0054(13) -0.0060(13)
C41 0.0259(17) 0.041(2) 0.0269(17) -0.0073(15) 0.0011(14) -0.0044(15)
C42 0.0180(16) 0.051(2) 0.0329(19) 0.0018(16) -0.0021(14) -0.0098(15)
C43 0.0238(17) 0.0375(19) 0.0361(19) 0.0026(15) -0.0105(14) -0.0115(14)
C44 0.0248(16) 0.0219(15) 0.0231(15) -0.0012(12) -0.0082(12) -0.0038(12)
F1 0.0262(9) 0.0223(9) 0.0324(10) 0.0044(8) -0.0048(8) -0.0102(8)
F2 0.0374(12) 0.0615(15) 0.0441(13) -0.0038(11) -0.0247(11) -0.0035(11)
C45 0.041(2) 0.063(3) 0.048(2) -0.005(2) -0.0061(19) -0.015(2)
Cl1 0.0757(9) 0.0776(9) 0.0589(7) -0.0150(6) 0.0172(6) -0.0449(7)
Cl2 0.0848(10) 0.1104(12) 0.0691(9) 0.0307(9) -0.0276(8) -0.0329(9)

loop_
_atom_type_symbol
_atom_type_description
_atom_type_scat_dispersion_real
_atom_type_scat_dispersion_imag
_atom_type_scat_source
C C 0.0033 0.0016 'International Tables Vol C Tables 4.2.6.8 and 6.1.1.4'
H H 0.0000 0.0000 'International Tables Vol C Tables 4.2.6.8 and 6.1.1.4'
N N 0.0061 0.0033 'International Tables Vol C Tables 4.2.6.8 and 6.1.1.4'
F F 0.0171 0.0103 'International Tables Vol C Tables 4.2.6.8 and 6.1.1.4'
P P 0.1023 0.0942 'International Tables Vol C Tables 4.2.6.8 and 6.1.1.4'
Cl Cl 0.1484 0.1585 'International Tables Vol C Tables 4.2.6.8 and 6.1.1.4'
Ir Ir -1.4442 7.9887 'International Tables Vol C Tables 4.2.6.8 and 6.1.1.4'

loop_
_geom_angle_atom_site_label_1
_geom_angle_atom_site_label_2
_geom_angle_atom_site_label_3
_geom_angle
_geom_angle_site_symmetry_1
_geom_angle_site_symmetry_3
_geom_angle_publ_flag
C1 Ir1 C12 98.55(12) . . ?
C1 Ir1 N1 79.76(11) . . ?
C12 Ir1 N1 87.22(10) . . ?
C1 Ir1 C23 85.59(11) . . ?
C12 Ir1 C23 175.81(12) . . ?
N1 Ir1 C23 92.88(11) . . ?
C1 Ir1 N2 171.50(10) . . ?
C12 Ir1 N2 78.17(12) . . ?
N1 Ir1 N2 92.19(10) . . ?
C23 Ir1 N2 97.63(11) . . ?
C1 Ir1 P1 96.94(9) . . ?
C12 Ir1 P1 97.83(8) . . ?
N1 Ir1 P1 174.36(7) . . ?
C23 Ir1 P1 82.26(9) . . ?
N2 Ir1 P1 91.30(7) . . ?
C31 P1 C39 106.91(14) . . ?
C31 P1 C33 104.04(13) . . ?
C39 P1 C33 100.91(13) . . ?
C31 P1 Ir1 104.18(10) . . ?
C39 P1 Ir1 124.94(10) . . ?
C33 P1 Ir1 114.06(10) . . ?
C11 N1 C7 119.0(3) . . ?
C11 N1 Ir1 126.2(2) . . ?
C7 N1 Ir1 114.8(2) . . ?
C22 N2 C18 119.6(3) . . ?
C22 N2 Ir1 124.4(2) . . ?
C18 N2 Ir1 115.9(2) . . ?
C2 C1 C6 115.9(3) . . ?
C2 C1 Ir1 129.5(2) . . ?
C6 C1 Ir1 114.6(2) . . ?
C3 C2 C1 120.4(3) . . ?
F1 C3 C2 117.7(3) . . ?
F1 C3 C4 118.0(3) . . ?
C2 C3 C4 124.3(3) . . ?
C3 C4 C5 116.6(3) . . ?
C4 C5 C6 121.0(3) . . ?
C5 C6 C1 121.6(3) . . ?
C5 C6 C7 122.3(3) . . ?
C1 C6 C7 116.0(3) . . ?
N1 C7 C8 119.9(3) . . ?
N1 C7 C6 114.6(3) . . ?
C8 C7 C6 125.5(3) . . ?
C9 C8 C7 120.2(3) . . ?
C10 C9 C8 119.0(3) . . ?
C11 C10 C9 119.2(3) . . ?
N1 C11 C10 122.7(3) . . ?
C13 C12 C17 116.4(3) . . ?
C13 C12 Ir1 128.5(2) . . ?
C17 C12 Ir1 115.0(2) . . ?
C14 C13 C12 120.1(3) . . ?
F2 C14 C15 118.4(3) . . ?
F2 C14 C13 118.2(3) . . ?
C15 C14 C13 123.4(4) . . ?
C16 C15 C14 117.6(3) . . ?
C15 C16 C17 120.7(4) . . ?
C16 C17 C12 121.7(3) . . ?
C16 C17 C18 122.2(3) . . ?
C12 C17 C18 116.1(3) . . ?
N2 C18 C19 119.6(3) . . ?
N2 C18 C17 114.8(3) . . ?
C19 C18 C17 125.6(3) . . ?
C20 C19 C18 120.4(4) . . ?
C19 C20 C21 119.6(3) . . ?
C22 C21 C20 118.2(4) . . ?
N2 C22 C21 122.7(4) . . ?
C24 C23 C32 115.4(3) . . ?
C24 C23 Ir1 125.8(2) . . ?
C32 C23 Ir1 118.5(2) . . ?
C23 C24 C25 123.1(3) . . ?
C26 C25 C24 120.9(3) . . ?
C25 C26 C27 119.8(3) . . ?
C26 C27 C28 122.5(3) . . ?
C26 C27 C32 118.5(3) . . ?
C28 C27 C32 119.0(3) . . ?
C29 C28 C27 121.2(3) . . ?
C28 C29 C30 120.6(3) . . ?
C31 C30 C29 119.8(3) . . ?
C30 C31 C32 121.2(3) . . ?
C30 C31 P1 126.4(2) . . ?
C32 C31 P1 112.2(2) . . ?
C31 C32 C27 118.2(3) . . ?
C31 C32 C23 119.6(3) . . ?
C27 C32 C23 122.2(3) . . ?
C38 C33 C34 119.2(3) . . ?
C38 C33 P1 121.8(2) . . ?
C34 C33 P1 118.9(2) . . ?
C35 C34 C33 120.3(3) . . ?
C36 C35 C34 120.0(3) . . ?
C37 C36 C35 119.8(3) . . ?
C36 C37 C38 120.4(3) . . ?
C33 C38 C37 120.3(3) . . ?
C44 C39 C40 118.6(3) . . ?
C44 C39 P1 121.8(2) . . ?
C40 C39 P1 119.6(2) . . ?
C41 C40 C39 120.8(3) . . ?
C40 C41 C42 120.2(3) . . ?
C43 C42 C41 119.9(3) . . ?
C42 C43 C44 120.2(3) . . ?
C43 C44 C39 120.2(3) . . ?
Cl2 C45 Cl1 112.1(3) . . ?

loop_
_geom_bond_atom_site_label_1
_geom_bond_atom_site_label_2
_geom_bond_distance
_geom_bond_site_symmetry_2
_geom_bond_publ_flag
Ir1 C1 2.018(3) . ?
Ir1 C12 2.081(3) . ?
Ir1 N1 2.103(2) . ?
Ir1 C23 2.109(3) . ?
Ir1 N2 2.143(3) . ?
Ir1 P1 2.2425(8) . ?
P1 C31 1.823(3) . ?
P1 C39 1.826(3) . ?
P1 C33 1.825(3) . ?
N1 C11 1.349(4) . ?
N1 C7 1.362(4) . ?
N2 C22 1.349(4) . ?
N2 C18 1.356(4) . ?
C1 C2 1.408(4) . ?
C1 C6 1.419(4) . ?
C2 C3 1.369(4) . ?
C3 F1 1.366(4) . ?
C3 C4 1.376(5) . ?
C4 C5 1.384(5) . ?
C5 C6 1.400(4) . ?
C6 C7 1.454(4) . ?
C7 C8 1.402(4) . ?
C8 C9 1.379(5) . ?
C9 C10 1.376(5) . ?
C10 C11 1.373(5) . ?
C12 C13 1.403(4) . ?
C12 C17 1.415(4) . ?
C13 C14 1.380(5) . ?
C14 F2 1.376(4) . ?
C14 C15 1.379(6) . ?
C15 C16 1.370(6) . ?
C16 C17 1.399(5) . ?
C17 C18 1.472(5) . ?
C18 C19 1.397(5) . ?
C19 C20 1.374(6) . ?
C20 C21 1.384(6) . ?
C21 C22 1.379(5) . ?
C23 C24 1.381(4) . ?
C23 C32 1.441(4) . ?
C24 C25 1.415(5) . ?
C25 C26 1.363(5) . ?
C26 C27 1.415(5) . ?
C27 C28 1.416(5) . ?
C27 C32 1.428(4) . ?
C28 C29 1.361(5) . ?
C29 C30 1.412(4) . ?
C30 C31 1.374(4) . ?
C31 C32 1.424(4) . ?
C33 C38 1.383(4) . ?
C33 C34 1.397(4) . ?
C34 C35 1.386(4) . ?
C35 C36 1.386(5) . ?
C36 C37 1.379(5) . ?
C37 C38 1.386(5) . ?
C39 C44 1.397(4) . ?
C39 C40 1.402(4) . ?
C40 C41 1.376(5) . ?
C41 C42 1.391(5) . ?
C42 C43 1.380(5) . ?
C43 C44 1.395(5) . ?
C45 Cl2 1.740(5) . ?
C45 Cl1 1.753(4) . ?
